data_1558286
loop_
_publ_author_name
'Sillanpaa, Reijo'
'Stajer, Geza'
'Pihlaja, Kalevi'

_publ_section_title
;
 X-Ray Structure of a Second Epimer of a Partially Saturated
 Methylene-bridged Isoindolo[2,1-a][3,1]benzoxazinone
;
_journal_name_full 'Acta Chemica Scandinavica'
_journal_page_first 84
_journal_page_last 87
_journal_paper_doi 10.3891/acta.chem.scand.48-0084
_journal_volume 48
_journal_year 1994
_chemical_formula_sum 'C23 H27 N O2'
_chemical_formula_weight 349.47
_chemical_name_common
;
Methylene-bridged Isoindolo[2,1-a][3,1]benzoxazinone
;
_space_group_IT_number 14
_space_group_name_Hall '-P 2yn'
_space_group_name_H-M_alt 'P 1 21/n 1'
_symmetry_cell_setting monoclinic
_symmetry_Int_Tables_number 14
_symmetry_space_group_name_Hall '-P 2yn'
_symmetry_space_group_name_H-M 'P 1 21/n 1'
_cell_angle_alpha 90.
_cell_angle_beta 94.06(1)
_cell_angle_gamma 90.
_cell_formula_units_Z 4
_cell_length_a 9.612(2)
_cell_length_b 16.801(4)
_cell_length_c 11.549(2)
_cell_volume 1860.4(7)
_diffrn_ambient_temperature 296
_diffrn_radiation_probe x-ray
_diffrn_radiation_type MoK\a
_diffrn_radiation_wavelength 0.71069
_exptl_absorpt_coefficient_mu 0.073
_exptl_crystal_density_diffrn 1.247
_exptl_crystal_F_000 752
_refine_ls_number_reflns 1524
_refine_ls_R_factor_gt 0.061
_refine_ls_wR_factor_gt 0.056
_cod_data_source_file Acta-Chem-Scand-1994-48-84.cif
_cod_data_source_block 1
_cod_depositor_comments
;
Certainly an error on the O2 coordinates
;
_cod_original_cell_volume 1860(1)
_cod_original_sg_symbol_H-M 'P 21/n'
_cod_database_code 1558286

loop_
_space_group_symop_id
_space_group_symop_operation_xyz
1 x,y,z
2 1/2-x,1/2+y,1/2-z
3 -x,-y,-z
4 1/2+x,1/2-y,1/2+z

loop_
_atom_site_label
_atom_site_type_symbol
_atom_site_thermal_displace_type
_atom_site_fract_x
_atom_site_fract_y
_atom_site_fract_z
_atom_site_occupancy
_atom_site_U_iso_or_equiv
_atom_site_calc_flag
_atom_site_refinement_flags
_atom_site_disorder_assembly
_atom_site_disorder_group
O1 O Uiso 0.7937(3) -0.1847(2) 0.3530(2) 1.000 0.039(3) . . . .
O2 O Uiso 0.8766(4) -0.2015(2) 0.0219(3) 1.000 0.060(3) . . . .
N N Uiso 0.7716(4) -0.1797(2) 0.1471(3) 1.000 0.034(3) . . . .
C1 C Uiso 0.6630(5) -0.2258(3) 0.3557(4) 1.000 0.043(3) . . . .
C1A C Uiso 0.6433(5) -0.2848(3) 0.2561(4) 1.000 0.038(3) . . . .
C3 C Uiso 0.4889(5) -0.3082(3) 0.2230(4) 1.000 0.041(3) . . . .
C4 C Uiso 0.4104(5) -0.2312(3) 0.2031(5) 1.000 0.055(4) . . . .
C5 C Uiso 0.4511(5) -0.1989(3) 0.1056(5) 1.000 0.053(4) . . . .
C6 C Uiso 0.5549(5) -0.2548(3) 0.0574(4) 1.000 0.044(3) . . . .
C6A C Uiso 0.6908(5) -0.2542(3) 0.1384(4) 1.000 0.036(3) . . . .
C8 C Uiso 0.8676(5) -0.1647(3) 0.0688(4) 1.000 0.043(3) . . . .
C8A C Uiso 0.9607(5) -0.0980(3) 0.1167(4) 1.000 0.038(3) . . . .
C9 C Uiso 1.1104(5) -0.0946(3) 0.0855(4) 1.000 0.052(4) . . . .
C10 C Uiso 1.1821(5) -0.0262(3) 0.1542(5) 1.000 0.060(4) . . . .
C11 C Uiso 1.1661(6) -0.0312(3) 0.2842(5) 1.000 0.058(4) . . . .
C12 C Uiso 1.0132(5) -0.0383(3) 0.3124(4) 1.000 0.044(3) . . . .
C12A C Uiso 0.9499(5) -0.1086(3) 0.2462(4) 1.000 0.037(3) . . . .
C12B C Uiso 0.7982(4) -0.1334(3) 0.2561(4) 1.000 0.033(3) . . . .
C13 C Uiso 0.4975(5) -0.3346(3) 0.0963(4) 1.000 0.052(4) . . . .
C14 C Uiso 0.7007(5) -0.0625(3) 0.2634(4) 1.000 0.034(3) . . . .
C15 C Uiso 0.6780(5) -0.0286(3) 0.3709(4) 1.000 0.046(3) . . . .
C16 C Uiso 0.5980(6) 0.0391(3) 0.3792(4) 1.000 0.055(4) . . . .
C17 C Uiso 0.5372(5) 0.0756(3) 0.2811(5) 1.000 0.048(4) . . . .
C18 C Uiso 0.5589(5) 0.0429(3) 0.1747(4) 1.000 0.049(4) . . . .
C19 C Uiso 0.6393(5) -0.0248(3) 0.1662(4) 1.000 0.041(3) . . . .
C20 C Uiso 0.4482(6) 0.1498(3) 0.2903(5) 1.000 0.077(4) . . . .
H1 H Uiso 0.58930 -0.18810 0.34960 1.000 0.0519 . . . .
H2 H Uiso 0.66130 -0.25370 0.42710 1.000 0.0519 . . . .
H3 H Uiso 0.69420 -0.33180 0.27680 1.000 0.0456 . . . .
H4 H Uiso 0.44880 -0.34540 0.27290 1.000 0.0494 . . . .
H5 H Uiso 0.34390 -0.20960 0.25130 1.000 0.0659 . . . .
H6 H Uiso 0.42020 -0.14960 0.07260 1.000 0.0646 . . . .
H7 H Uiso 0.56670 -0.24980 -0.02320 1.000 0.0532 . . . .
H8 H Uiso 0.75040 -0.29380 0.11010 1.000 0.0431 . . . .
H9 H Uiso 0.91740 -0.04890 0.09450 1.000 0.0456 . . . .
H10 H Uiso 1.15590 -0.14340 0.10520 1.000 0.0633 . . . .
H11 H Uiso 1.11370 -0.08520 0.00450 1.000 0.0633 . . . .
H12 H Uiso 1.14290 0.02250 0.12610 1.000 0.0709 . . . .
H13 H Uiso 1.27890 -0.02730 0.14180 1.000 0.0709 . . . .
H14 H Uiso 1.21540 -0.07650 0.31440 1.000 0.0697 . . . .
H15 H Uiso 1.20460 0.01550 0.32010 1.000 0.0697 . . . .
H16 H Uiso 0.96430 0.00900 0.28960 1.000 0.0545 . . . .
H17 H Uiso 1.00800 -0.04630 0.39350 1.000 0.0545 . . . .
H18 H Uiso 1.00560 -0.15350 0.26850 1.000 0.0456 . . . .
H19 H Uiso 0.56000 -0.37770 0.08800 1.000 0.0621 . . . .
H20 H Uiso 0.40910 -0.34740 0.05870 1.000 0.0621 . . . .
H21 H Uiso 0.71850 -0.05280 0.43990 1.000 0.0557 . . . .
H22 H Uiso 0.58450 0.06090 0.45350 1.000 0.0646 . . . .
H23 H Uiso 0.51790 0.06710 0.10610 1.000 0.0608 . . . .
H24 H Uiso 0.65290 -0.04600 0.09160 1.000 0.0494 . . . .
H25 H Uiso 0.35620 0.13960 0.25780 1.000 0.0925 . . . .
H26 H Uiso 0.48750 0.19230 0.24930 1.000 0.0925 . . . .
H27 H Uiso 0.44460 0.16420 0.36960 1.000 0.0925 . . . .

loop_
_atom_type_symbol
_atom_type_description
_atom_type_scat_dispersion_real
_atom_type_scat_dispersion_imag
_atom_type_scat_source
C C 0.0033 0.0016 ' International Tables Vol C Tables 4.2.6.8 and 6.1.1.4'
H H 0.0000 0.0000 ' International Tables Vol C Tables 4.2.6.8 and 6.1.1.4'
N N 0.0061 0.0033 ' International Tables Vol C Tables 4.2.6.8 and 6.1.1.4'
O O 0.0106 0.0060 ' International Tables Vol C Tables 4.2.6.8 and 6.1.1.4'

loop_
_geom_angle_atom_site_label_1
_geom_angle_atom_site_label_2
_geom_angle_atom_site_label_3
_geom_angle
_geom_angle_site_symmetry_1
_geom_angle_site_symmetry_2
_geom_angle_site_symmetry_3
_geom_angle_publ_flag
C1 O1 C12B 112.7(3) . . . yes
C6A N C8 119.4(4) . . . yes
C6A N C12B 124.1(3) . . . yes
C8 N C12B 112.5(4) . . . yes
O1 C1 C1A 111.1(4) . . . yes
C1 C1A C3 114.6(4) . . . no
C1 C1A C6A 114.7(4) . . . no
C3 C1A C6A 101.7(4) . . . no
C1A C3 C4 106.2(4) . . . no
C1A C3 C13 101.1(4) . . . no
C4 C3 C13 99.4(4) . . . no
C3 C4 C5 107.7(4) . . . no
C4 C5 C6 107.5(4) . . . no
C5 C6 C6A 109.0(4) . . . no
C5 C6 C13 100.1(4) . . . no
C6A C6 C13 97.7(4) . . . no
N C6A C1A 114.1(4) . . . yes
N C6A C6 117.6(4) . . . yes
C1A C6A C6 103.8(4) . . . no
O2 C8 N 113.7(5) . . . yes
O2 C8 C8A 134.7(6) . . . yes
N C8 C8A 107.8(4) . . . yes
C8 C8A C9 119.3(4) . . . no
C8 C8A C12A 101.2(4) . . . no
C9 C8A C12A 111.9(4) . . . no
C8A C9 C10 107.8(4) . . . no
C9 C10 C11 113.3(4) . . . no
C10 C11 C12 112.3(4) . . . no
C11 C12 C12A 108.1(4) . . . no
C8A C12A C12 110.7(4) . . . no
C8A C12A C12B 103.8(4) . . . no
C12 C12A C12B 121.8(4) . . . no
O1 C12B N 109.7(4) . . . yes
O1 C12B C12A 107.9(3) . . . yes
O1 C12B C14 112.3(4) . . . yes
N C12B C12A 100.8(3) . . . yes
N C12B C14 112.8(4) . . . yes
C12A C12B C14 112.7(4) . . . no
C3 C13 C6 94.1(4) . . . no
C12B C14 C15 120.3(4) . . . no
C12B C14 C19 122.8(4) . . . no
C15 C14 C19 116.7(4) . . . no
C14 C15 C16 121.4(4) . . . no
C15 C16 C17 121.0(4) . . . no
C16 C17 C18 118.3(5) . . . no
C16 C17 C20 121.0(5) . . . no
C18 C17 C20 120.8(5) . . . no
C17 C18 C19 120.9(4) . . . no
C14 C19 C18 121.8(4) . . . no
O1 C1 H1 109.00 . . . no
O1 C1 H2 109.00 . . . no
C1A C1 H1 109.00 . . . no
C1A C1 H2 109.00 . . . no
H1 C1 H2 110.00 . . . no
C1 C1A H3 108.00 . . . no
C3 C1A H3 108.00 . . . no
C6A C1A H3 109.00 . . . no
C1A C3 H4 116.00 . . . no
C4 C3 H4 116.00 . . . no
C13 C3 H4 116.00 . . . no
C3 C4 H5 126.00 . . . no
C5 C4 H5 126.00 . . . no
C4 C5 H6 126.00 . . . no
C6 C5 H6 126.00 . . . no
C5 C6 H7 116.00 . . . no
C6A C6 H7 116.00 . . . no
C13 C6 H7 116.00 . . . no
N C6A H8 107.00 . . . no
C1A C6A H8 107.00 . . . no
C6 C6A H8 107.00 . . . no
C8 C8A H9 108.00 . . . no
C9 C8A H9 108.00 . . . no
C12A C8A H9 108.00 . . . no
C8A C9 H10 110.00 . . . no
C8A C9 H11 110.00 . . . no
C10 C9 H10 110.00 . . . no
C10 C9 H11 110.00 . . . no
H10 C9 H11 109.00 . . . no
C9 C10 H12 108.00 . . . no
C9 C10 H13 108.00 . . . no
C11 C10 H12 109.00 . . . no
C11 C10 H13 108.00 . . . no
H12 C10 H13 110.00 . . . no
C10 C11 H14 109.00 . . . no
C10 C11 H15 109.00 . . . no
C12 C11 H14 109.00 . . . no
C12 C11 H15 109.00 . . . no
H14 C11 H15 109.00 . . . no
C11 C12 H16 110.00 . . . no
C11 C12 H17 110.00 . . . no
C12A C12 H16 110.00 . . . no
C12A C12 H17 110.00 . . . no
H16 C12 H17 109.00 . . . no
C8A C12A H18 106.00 . . . no
C12 C12A H18 107.00 . . . no
C12B C12A H18 107.00 . . . no
C3 C13 H19 113.00 . . . no
C3 C13 H20 113.00 . . . no
C6 C13 H19 113.00 . . . no
C6 C13 H20 113.00 . . . no
H19 C13 H20 109.00 . . . no
C14 C15 H21 119.00 . . . no
C16 C15 H21 119.00 . . . no
C15 C16 H22 120.00 . . . no
C17 C16 H22 120.00 . . . no
C17 C18 H23 120.00 . . . no
C19 C18 H23 120.00 . . . no
C14 C19 H24 119.00 . . . no
C18 C19 H24 119.00 . . . no
C17 C20 H25 110.00 . . . no
C17 C20 H26 110.00 . . . no
C17 C20 H27 110.00 . . . no
H25 C20 H26 109.00 . . . no
H25 C20 H27 109.00 . . . no
H26 C20 H27 109.00 . . . no

loop_
_geom_bond_atom_site_label_1
_geom_bond_atom_site_label_2
_geom_bond_distance
_geom_bond_site_symmetry_1
_geom_bond_site_symmetry_2
_geom_bond_publ_flag
O1 C1 1.436(6) . . yes
O1 C12B 1.416(6) . . yes
O2 C8 0.831(6) . . yes
N C6A 1.473(6) . . yes
N C8 1.361(6) . . yes
N C12B 1.487(6) . . yes
C1 C1A 1.520(7) . . no
C1A C3 1.557(7) . . no
C1A C6A 1.552(7) . . no
C3 C4 1.507(7) . . no
C3 C13 1.537(7) . . no
C4 C5 1.333(8) . . no
C5 C6 1.505(7) . . no
C6 C6A 1.552(7) . . no
C6 C13 1.529(7) . . no
C8 C8A 1.514(7) . . no
C8A C9 1.509(7) . . no
C8A C12A 1.517(7) . . no
C9 C10 1.532(7) . . no
C10 C11 1.522(8) . . no
C11 C12 1.532(8) . . no
C12 C12A 1.511(7) . . no
C12A C12B 1.529(6) . . no
C12B C14 1.522(7) . . no
C14 C15 1.397(7) . . no
C14 C19 1.384(7) . . no
C15 C16 1.380(7) . . no
C16 C17 1.381(7) . . no
C17 C18 1.375(7) . . no
C17 C20 1.520(7) . . no
C18 C19 1.383(7) . . no
C1 H1 0.9500 . . no
C1 H2 0.9500 . . no
C1A H3 0.9500 . . no
C3 H4 0.9500 . . no
C4 H5 0.9500 . . no
C5 H6 0.9500 . . no
C6 H7 0.9500 . . no
C6A H8 0.9500 . . no
C8A H9 0.9500 . . no
C9 H10 0.9500 . . no
C9 H11 0.9500 . . no
C10 H12 0.9500 . . no
C10 H13 0.9500 . . no
C11 H14 0.9500 . . no
C11 H15 0.9500 . . no
C12 H16 0.9500 . . no
C12 H17 0.9500 . . no
C12A H18 0.9500 . . no
C13 H19 0.9500 . . no
C13 H20 0.9500 . . no
C15 H21 0.9500 . . no
C16 H22 0.9500 . . no
C18 H23 0.9500 . . no
C19 H24 0.9500 . . no
C20 H25 0.9500 . . no
C20 H26 0.9500 . . no
C20 H27 0.9500 . . no

loop_
_geom_hbond_atom_site_label_D
_geom_hbond_atom_site_label_H
_geom_hbond_atom_site_label_A
_geom_hbond_distance_DH
_geom_hbond_distance_HA
_geom_hbond_distance_DA
_geom_hbond_angle_DHA
_geom_hbond_site_symmetry_A
_geom_hbond_publ_flag
C19 H24 N 0.9500 2.5800 2.912(6) 101.00 . yes

loop_
_geom_torsion_atom_site_label_1
_geom_torsion_atom_site_label_2
_geom_torsion_atom_site_label_3
_geom_torsion_atom_site_label_4
_geom_torsion
_geom_torsion_site_symmetry_1
_geom_torsion_site_symmetry_2
_geom_torsion_site_symmetry_3
_geom_torsion_site_symmetry_4
_geom_torsion_publ_flag
C12B O1 C1 C1A 67.4(5) . . . . no
C1 O1 C12B N -57.9(4) . . . . no
C1 O1 C12B C12A -166.8(4) . . . . no
C1 O1 C12B C14 68.4(5) . . . . no
C8 N C6A C1A 151.5(4) . . . . no
C8 N C6A C6 -86.6(5) . . . . no
C12B N C6A C1A -4.3(6) . . . . no
C12B N C6A C6 117.7(4) . . . . no
C6A N C8 O2 -3.1(7) . . . . no
C6A N C8 C8A -164.5(4) . . . . no
C12B N C8 O2 155.3(5) . . . . no
C12B N C8 C8A -6.1(5) . . . . no
C6A N C12B O1 26.3(5) . . . . no
C6A N C12B C12A 140.0(4) . . . . no
C6A N C12B C14 -99.7(5) . . . . no
C8 N C12B O1 -130.9(4) . . . . no
C8 N C12B C12A -17.2(5) . . . . no
C8 N C12B C14 103.1(4) . . . . no
O1 C1 C1A C3 -158.1(4) . . . . no
O1 C1 C1A C6A -40.9(5) . . . . no
C1 C1A C3 C4 52.9(5) . . . . no
C1 C1A C3 C13 156.2(4) . . . . no
C6A C1A C3 C4 -71.4(5) . . . . no
C6A C1A C3 C13 31.8(5) . . . . no
C1 C1A C6A N 11.2(6) . . . . no
C1 C1A C6A C6 -118.1(4) . . . . no
C3 C1A C6A N 135.5(4) . . . . no
C3 C1A C6A C6 6.2(5) . . . . no
C1A C3 C4 C5 70.1(5) . . . . no
C13 C3 C4 C5 -34.5(5) . . . . no
C1A C3 C13 C6 -57.9(4) . . . . no
C4 C3 C13 C6 50.8(4) . . . . no
C3 C4 C5 C6 1.3(6) . . . . no
C4 C5 C6 C6A -69.3(5) . . . . no
C4 C5 C6 C13 32.6(5) . . . . no
C5 C6 C6A N -65.6(5) . . . . no
C5 C6 C6A C1A 61.5(5) . . . . no
C13 C6 C6A N -169.2(4) . . . . no
C13 C6 C6A C1A -42.1(4) . . . . no
C5 C6 C13 C3 -50.4(4) . . . . no
C6A C6 C13 C3 60.6(4) . . . . no
O2 C8 C8A C9 -5.7(10) . . . . no
O2 C8 C8A C12A -128.8(7) . . . . no
N C8 C8A C9 150.0(4) . . . . no
N C8 C8A C12A 26.9(5) . . . . no
C8 C8A C9 C10 -175.0(4) . . . . no
C12A C8A C9 C10 -57.3(5) . . . . no
C8 C8A C12A C12 -169.1(4) . . . . no
C8 C8A C12A C12B -36.8(5) . . . . no
C9 C8A C12A C12 62.8(5) . . . . no
C9 C8A C12A C12B -164.9(4) . . . . no
C8A C9 C10 C11 53.2(5) . . . . no
C9 C10 C11 C12 -53.8(6) . . . . no
C10 C11 C12 C12A 54.7(5) . . . . no
C11 C12 C12A C8A -58.7(5) . . . . no
C11 C12 C12A C12B 179.1(4) . . . . no
C8A C12A C12B O1 148.2(4) . . . . no
C8A C12A C12B N 33.2(4) . . . . no
C8A C12A C12B C14 -87.2(5) . . . . no
C12 C12A C12B O1 -86.3(5) . . . . no
C12 C12A C12B N 158.7(4) . . . . no
C12 C12A C12B C14 38.3(6) . . . . no
O1 C12B C14 C15 34.2(6) . . . . no
O1 C12B C14 C19 -150.8(4) . . . . no
N C12B C14 C15 158.8(4) . . . . no
N C12B C14 C19 -26.2(6) . . . . no
C12A C12B C14 C15 -87.9(5) . . . . no
C12A C12B C14 C19 87.0(6) . . . . no
C12B C14 C15 C16 175.4(5) . . . . no
C19 C14 C15 C16 0.1(7) . . . . no
C12B C14 C19 C18 -175.4(4) . . . . no
C15 C14 C19 C18 -0.3(7) . . . . no
C14 C15 C16 C17 0.2(8) . . . . no
C15 C16 C17 C18 -0.3(8) . . . . no
C15 C16 C17 C20 179.5(5) . . . . no
C16 C17 C18 C19 0.1(7) . . . . no
C20 C17 C18 C19 -179.7(5) . . . . no
C17 C18 C19 C14 0.2(8) . . . . no
